data_7225122
loop_
_publ_author_name
'Ghosh, Kumaresh'
'Tarafdar, Debojyoti'
'Majumdar, Anupam'
'Daniliuc, Constantin Gabriel'
'Samadder, Asmita'
'Khuda-Bukhsh, Anisur Rahman'

_publ_section_title
;
 Dipicolylamine coupled rhodamine dyes: New clefts for highly selective
 naked eye sensing of Cu2+ and CN- ions
;
_journal_name_full 'RSC Adv.'
_journal_paper_doi 10.1039/C6RA05036K
_journal_year 2016
_chemical_formula_sum 'C55 H52 N6 O2'
_chemical_formula_weight 829.03
_chemical_name_systematic
; 
 ? 
;
_space_group_IT_number 2
_symmetry_cell_setting triclinic
_symmetry_space_group_name_Hall '-P 1'
_symmetry_space_group_name_H-M 'P -1'
_atom_sites_solution_hydrogens geom
_atom_sites_solution_primary direct
_atom_sites_solution_secondary difmap
_audit_creation_method SHELXL-97
_audit_update_record
;
2015-06-25 deposited with the CCDC.
2016-05-03 downloaded from the CCDC.
;
_cell_angle_alpha 101.2130(10)
_cell_angle_beta 90.2500(10)
_cell_angle_gamma 98.643(2)
_cell_formula_units_Z 2
_cell_length_a 11.9474(2)
_cell_length_b 12.2845(3)
_cell_length_c 16.6972(5)
_cell_measurement_reflns_used 5719
_cell_measurement_temperature 223(2)
_cell_measurement_theta_max 28.28
_cell_measurement_theta_min 4.08
_cell_volume 2375.11(10)
_computing_cell_refinement 'Collect (Nonius B.V., 1998)'
_computing_data_collection 'Collect (Nonius B.V., 1998)'
_computing_data_reduction 'Denzo-SMN (Otwinowski & Minor, 1997)'
_computing_molecular_graphics 'XP (BrukerAXS, 2000)'
_computing_publication_material 'SHELXL-97 (Sheldrick, 1997)'
_computing_structure_refinement 'SHELXL-97 (Sheldrick, 1997)'
_computing_structure_solution 'SHELXS-97 (Sheldrick, 1990)'
_diffrn_ambient_temperature 223(2)
_diffrn_measured_fraction_theta_full 0.979
_diffrn_measured_fraction_theta_max 0.979
_diffrn_measurement_device_type 'Nonius KappaCCD APEXII'
_diffrn_measurement_method '\w and \f scans'
_diffrn_radiation_monochromator 'Montel mirror'
_diffrn_radiation_source 'rotating anode Nonius FR591'
_diffrn_radiation_type MoK\a
_diffrn_radiation_wavelength 0.71073
_diffrn_reflns_av_R_equivalents 0.063
_diffrn_reflns_av_sigmaI/netI 0.0723
_diffrn_reflns_limit_h_max 14
_diffrn_reflns_limit_h_min -14
_diffrn_reflns_limit_k_max 14
_diffrn_reflns_limit_k_min -14
_diffrn_reflns_limit_l_max 19
_diffrn_reflns_limit_l_min 0
_diffrn_reflns_number 21481
_diffrn_reflns_theta_full 25.00
_diffrn_reflns_theta_max 25.00
_diffrn_reflns_theta_min 4.08
_exptl_absorpt_coefficient_mu 0.071
_exptl_absorpt_correction_T_max 0.9943
_exptl_absorpt_correction_T_min 0.9915
_exptl_absorpt_correction_type multi-scan
_exptl_absorpt_process_details 'Denzo (Otwinowski, Borek, Majewski & Minor, 2003)'
_exptl_crystal_colour 'pale yellow'
_exptl_crystal_density_diffrn 1.159
_exptl_crystal_density_method 'not measured'
_exptl_crystal_description prism
_exptl_crystal_F_000 880
_exptl_crystal_size_max 0.12
_exptl_crystal_size_mid 0.10
_exptl_crystal_size_min 0.08
_refine_diff_density_max 0.217
_refine_diff_density_min -0.203
_refine_diff_density_rms 0.048
_refine_ls_extinction_method none
_refine_ls_goodness_of_fit_ref 1.054
_refine_ls_hydrogen_treatment constr
_refine_ls_matrix_type full
_refine_ls_number_parameters 572
_refine_ls_number_reflns 8200
_refine_ls_number_restraints 0
_refine_ls_restrained_S_all 1.054
_refine_ls_R_factor_all 0.1437
_refine_ls_R_factor_gt 0.0869
_refine_ls_shift/su_max 0.000
_refine_ls_shift/su_mean 0.000
_refine_ls_structure_factor_coef Fsqd
_refine_ls_weighting_details 'calc w=1/[\s^2^(Fo^2^)+(0.0738P)^2^+2.3089P] where P=(Fo^2^+2Fc^2^)/3'
_refine_ls_weighting_scheme calc
_refine_ls_wR_factor_gt 0.1993
_refine_ls_wR_factor_ref 0.2245
_reflns_number_gt 4915
_reflns_number_total 8200
_reflns_threshold_expression >2sigma(I)
_cod_data_source_file c6ra05036k2.cif
_cod_data_source_block dan7936
_cod_original_sg_symbol_H-M P-1
_cod_database_code 7225122

loop_
_symmetry_equiv_pos_as_xyz
'x, y, z'
'-x, -y, -z'

loop_
_atom_site_label
_atom_site_type_symbol
_atom_site_fract_x
_atom_site_fract_y
_atom_site_fract_z
_atom_site_U_iso_or_equiv
_atom_site_adp_type
_atom_site_occupancy
_atom_site_symmetry_multiplicity
_atom_site_calc_flag
_atom_site_refinement_flags
O1 O 0.34427(19) 0.7608(2) 0.14820(15) 0.0509(7) Uani 1 1 d .
O2 O -0.0189(2) 0.9025(3) 0.41148(18) 0.0708(9) Uani 1 1 d .
N1 N 0.0660(3) 0.6539(3) -0.06802(19) 0.0561(9) Uani 1 1 d .
N2 N 0.6534(2) 0.8212(3) 0.3392(2) 0.0543(9) Uani 1 1 d .
N3 N 0.1233(2) 0.8683(3) 0.31905(18) 0.0449(7) Uani 1 1 d .
N4 N 0.2258(2) 0.9853(2) 0.24348(18) 0.0437(7) Uani 1 1 d .
N5 N 0.4566(2) 1.1402(3) 0.1743(2) 0.0500(8) Uani 1 1 d .
N6 N 0.4223(3) 1.2873(4) 0.0174(2) 0.0771(11) Uani 1 1 d .
C1 C 0.1751(3) 0.7687(3) 0.2756(2) 0.0425(8) Uani 1 1 d .
C2 C 0.1472(3) 0.7404(3) 0.1848(2) 0.0401(8) Uani 1 1 d .
C3 C 0.0358(3) 0.7136(3) 0.1547(2) 0.0486(9) Uani 1 1 d .
H3 H -0.0228 0.7149 0.1920 0.058 Uiso 1 1 calc R
C4 C 0.0079(3) 0.6851(3) 0.0727(2) 0.0507(10) Uani 1 1 d .
H4 H -0.0688 0.6670 0.0554 0.061 Uiso 1 1 calc R
C5 C 0.0922(3) 0.6827(3) 0.0140(2) 0.0451(9) Uani 1 1 d .
C6 C 0.2053(3) 0.7107(3) 0.0440(2) 0.0469(9) Uani 1 1 d .
H6 H 0.2647 0.7108 0.0073 0.056 Uiso 1 1 calc R
C7 C 0.2294(3) 0.7380(3) 0.1276(2) 0.0413(8) Uani 1 1 d .
C8 C 0.3770(3) 0.7793(3) 0.2295(2) 0.0403(8) Uani 1 1 d .
C9 C 0.4932(3) 0.7916(3) 0.2443(2) 0.0428(9) Uani 1 1 d .
H9 H 0.5418 0.7849 0.2001 0.051 Uiso 1 1 calc R
C10 C 0.5384(3) 0.8136(3) 0.3233(2) 0.0452(9) Uani 1 1 d .
C11 C 0.4617(3) 0.8245(3) 0.3876(2) 0.0526(10) Uani 1 1 d .
H11 H 0.4891 0.8421 0.4422 0.063 Uiso 1 1 calc R
C12 C 0.3474(3) 0.8095(3) 0.3705(2) 0.0493(9) Uani 1 1 d .
H12 H 0.2980 0.8152 0.4143 0.059 Uiso 1 1 calc R
C13 C 0.3011(3) 0.7863(3) 0.2917(2) 0.0400(8) Uani 1 1 d .
C14 C -0.0490(3) 0.6080(3) -0.0996(2) 0.0545(10) Uani 1 1 d .
H14A H -0.0892 0.5693 -0.0596 0.065 Uiso 1 1 calc R
H14B H -0.0453 0.5522 -0.1498 0.065 Uiso 1 1 calc R
C15 C -0.1154(4) 0.6959(4) -0.1175(3) 0.0751(13) Uani 1 1 d .
H15A H -0.1179 0.7524 -0.0684 0.113 Uiso 1 1 calc R
H15B H -0.1919 0.6610 -0.1358 0.113 Uiso 1 1 calc R
H15C H -0.0791 0.7310 -0.1599 0.113 Uiso 1 1 calc R
C16 C 0.1509(4) 0.6749(4) -0.1289(3) 0.0640(11) Uani 1 1 d .
H16A H 0.2074 0.7394 -0.1046 0.077 Uiso 1 1 calc R
H16B H 0.1136 0.6944 -0.1754 0.077 Uiso 1 1 calc R
C17 C 0.2092(5) 0.5773(5) -0.1589(4) 0.105(2) Uani 1 1 d .
H17A H 0.2529 0.5624 -0.1142 0.158 Uiso 1 1 calc R
H17B H 0.2594 0.5937 -0.2019 0.158 Uiso 1 1 calc R
H17C H 0.1534 0.5119 -0.1801 0.158 Uiso 1 1 calc R
C18 C 0.7009(3) 0.8560(3) 0.4233(2) 0.0541(10) Uani 1 1 d .
H18A H 0.7748 0.8310 0.4255 0.065 Uiso 1 1 calc R
H18B H 0.6510 0.8184 0.4594 0.065 Uiso 1 1 calc R
C19 C 0.7152(4) 0.9811(4) 0.4546(3) 0.0768(14) Uani 1 1 d .
H19A H 0.7728 1.0182 0.4241 0.115 Uiso 1 1 calc R
H19B H 0.7382 0.9979 0.5120 0.115 Uiso 1 1 calc R
H19C H 0.6440 1.0076 0.4479 0.115 Uiso 1 1 calc R
C20 C 0.7322(3) 0.8159(4) 0.2732(3) 0.0603(11) Uani 1 1 d .
H20A H 0.8071 0.8552 0.2947 0.072 Uiso 1 1 calc R
H20B H 0.7069 0.8546 0.2320 0.072 Uiso 1 1 calc R
C21 C 0.7417(4) 0.6969(4) 0.2338(3) 0.0794(15) Uani 1 1 d .
H21A H 0.7763 0.6614 0.2725 0.119 Uiso 1 1 calc R
H21B H 0.7882 0.6968 0.1863 0.119 Uiso 1 1 calc R
H21C H 0.6668 0.6558 0.2172 0.119 Uiso 1 1 calc R
C22 C 0.0392(3) 0.8405(4) 0.3715(2) 0.0539(10) Uani 1 1 d .
C23 C 0.0346(3) 0.7184(4) 0.3693(2) 0.0555(11) Uani 1 1 d .
C24 C 0.1136(3) 0.6783(3) 0.3174(2) 0.0482(9) Uani 1 1 d .
C25 C 0.1291(4) 0.5675(4) 0.3064(3) 0.0656(12) Uani 1 1 d .
H25 H 0.1841 0.5392 0.2716 0.079 Uiso 1 1 calc R
C26 C 0.0587(5) 0.4988(4) 0.3499(3) 0.0837(16) Uani 1 1 d .
H26 H 0.0673 0.4229 0.3443 0.100 Uiso 1 1 calc R
C27 C -0.0233(5) 0.5401(5) 0.4011(3) 0.0832(16) Uani 1 1 d .
H27 H -0.0704 0.4919 0.4285 0.100 Uiso 1 1 calc R
C28 C -0.0355(4) 0.6505(5) 0.4114(3) 0.0691(13) Uani 1 1 d .
H28 H -0.0901 0.6797 0.4461 0.083 Uiso 1 1 calc R
C29 C 0.1642(3) 0.9795(3) 0.3094(2) 0.0420(8) Uani 1 1 d .
C30 C 0.1441(3) 1.0727(3) 0.3664(3) 0.0542(10) Uani 1 1 d .
H30 H 0.0989 1.0650 0.4115 0.065 Uiso 1 1 calc R
C31 C 0.1931(4) 1.1766(4) 0.3541(3) 0.0620(11) Uani 1 1 d .
H31 H 0.1830 1.2417 0.3917 0.074 Uiso 1 1 calc R
C32 C 0.2567(3) 1.1851(3) 0.2869(3) 0.0607(11) Uani 1 1 d .
H32 H 0.2901 1.2559 0.2781 0.073 Uiso 1 1 calc R
C33 C 0.2714(3) 1.0884(3) 0.2319(2) 0.0495(10) Uani 1 1 d .
C34 C 0.3367(3) 1.0936(3) 0.1561(2) 0.0517(10) Uani 1 1 d .
H34A H 0.3310 1.0179 0.1228 0.062 Uiso 1 1 calc R
H34B H 0.3030 1.1402 0.1242 0.062 Uiso 1 1 calc R
C35 C 0.5081(3) 1.1823(4) 0.1053(3) 0.0581(11) Uani 1 1 d .
H35A H 0.4919 1.1241 0.0557 0.070 Uiso 1 1 calc R
H35B H 0.5904 1.1989 0.1146 0.070 Uiso 1 1 calc R
C36 C 0.4641(3) 1.2875(3) 0.0926(3) 0.0563(11) Uani 1 1 d .
C37 C 0.4658(4) 1.3761(4) 0.1569(3) 0.0646(12) Uani 1 1 d .
H37 H 0.4934 1.3721 0.2089 0.078 Uiso 1 1 calc R
C38 C 0.4267(4) 1.4702(4) 0.1443(4) 0.0873(16) Uani 1 1 d .
H38 H 0.4301 1.5329 0.1871 0.105 Uiso 1 1 calc R
C39 C 0.3829(5) 1.4736(5) 0.0701(5) 0.0961(19) Uani 1 1 d .
H39 H 0.3532 1.5371 0.0614 0.115 Uiso 1 1 calc R
C40 C 0.3826(5) 1.3826(6) 0.0079(4) 0.0960(18) Uani 1 1 d .
H40 H 0.3535 1.3860 -0.0438 0.115 Uiso 1 1 calc R
C41 C 0.5153(3) 1.0540(3) 0.1988(3) 0.0552(10) Uani 1 1 d .
H41A H 0.5131 0.9912 0.1522 0.066 Uiso 1 1 calc R
H41B H 0.4738 1.0253 0.2427 0.066 Uiso 1 1 calc R
C42 C 0.6381(3) 1.0948(3) 0.2278(2) 0.0475(9) Uani 1 1 d .
C43 C 0.6607(3) 1.1685(3) 0.3040(2) 0.0519(10) Uani 1 1 d .
C44 C 0.5738(4) 1.2117(4) 0.3532(3) 0.0638(11) Uani 1 1 d .
H44 H 0.4978 1.1916 0.3343 0.077 Uiso 1 1 calc R
C45 C 0.5985(5) 1.2806(4) 0.4263(3) 0.0781(14) Uani 1 1 d .
H45 H 0.5398 1.3091 0.4569 0.094 Uiso 1 1 calc R
C46 C 0.7111(5) 1.3109(4) 0.4577(3) 0.0833(15) Uani 1 1 d .
H46 H 0.7267 1.3588 0.5090 0.100 Uiso 1 1 calc R
C47 C 0.7956(5) 1.2717(4) 0.4148(3) 0.0719(13) Uani 1 1 d .
H47 H 0.8702 1.2919 0.4366 0.086 Uiso 1 1 calc R
C48 C 0.7749(3) 1.1997(3) 0.3365(2) 0.0535(10) Uani 1 1 d .
C49 C 0.8609(4) 1.1550(4) 0.2926(3) 0.0626(12) Uani 1 1 d .
H49 H 0.9352 1.1736 0.3150 0.075 Uiso 1 1 calc R
C50 C 0.8420(3) 1.0839(3) 0.2170(3) 0.0548(10) Uani 1 1 d .
C51 C 0.9325(4) 1.0394(4) 0.1733(3) 0.0715(13) Uani 1 1 d .
H51 H 1.0065 1.0585 0.1964 0.086 Uiso 1 1 calc R
C52 C 0.9145(5) 0.9707(5) 0.0998(4) 0.0865(16) Uani 1 1 d .
H52 H 0.9750 0.9412 0.0721 0.104 Uiso 1 1 calc R
C53 C 0.8046(5) 0.9434(5) 0.0649(3) 0.0903(16) Uani 1 1 d .
H53 H 0.7921 0.8965 0.0130 0.108 Uiso 1 1 calc R
C54 C 0.7158(4) 0.9834(4) 0.1046(3) 0.0742(13) Uani 1 1 d .
H54 H 0.6431 0.9633 0.0794 0.089 Uiso 1 1 calc R
C55 C 0.7292(3) 1.0545(3) 0.1829(2) 0.0504(9) Uani 1 1 d .

loop_
_atom_site_aniso_label
_atom_site_aniso_U_11
_atom_site_aniso_U_22
_atom_site_aniso_U_33
_atom_site_aniso_U_23
_atom_site_aniso_U_13
_atom_site_aniso_U_12
O1 0.0312(13) 0.0744(18) 0.0455(16) 0.0090(13) -0.0028(11) 0.0065(12)
O2 0.0432(16) 0.090(2) 0.070(2) -0.0056(17) 0.0193(14) 0.0088(15)
N1 0.0440(18) 0.080(2) 0.0417(19) 0.0104(17) -0.0076(15) 0.0041(16)
N2 0.0309(16) 0.067(2) 0.060(2) -0.0018(17) -0.0036(15) 0.0111(14)
N3 0.0310(15) 0.0548(19) 0.0486(19) 0.0081(15) 0.0024(13) 0.0079(13)
N4 0.0301(15) 0.0495(19) 0.0517(19) 0.0077(14) -0.0044(14) 0.0098(13)
N5 0.0357(16) 0.0520(19) 0.065(2) 0.0209(16) -0.0041(15) 0.0042(14)
N6 0.072(3) 0.094(3) 0.076(3) 0.037(2) 0.004(2) 0.019(2)
C1 0.0327(18) 0.048(2) 0.046(2) 0.0077(17) 0.0028(15) 0.0050(15)
C2 0.0307(18) 0.042(2) 0.047(2) 0.0079(16) -0.0002(16) 0.0065(14)
C3 0.036(2) 0.066(3) 0.042(2) 0.0084(18) 0.0012(16) 0.0051(17)
C4 0.0326(19) 0.066(3) 0.052(2) 0.0110(19) -0.0060(17) 0.0032(17)
C5 0.044(2) 0.048(2) 0.043(2) 0.0089(17) -0.0038(17) 0.0082(16)
C6 0.037(2) 0.057(2) 0.047(2) 0.0090(18) 0.0032(17) 0.0109(16)
C7 0.0300(18) 0.042(2) 0.051(2) 0.0072(16) -0.0030(16) 0.0049(14)
C8 0.0359(19) 0.040(2) 0.044(2) 0.0045(16) -0.0028(16) 0.0088(15)
C9 0.0297(18) 0.046(2) 0.052(2) 0.0049(17) 0.0013(16) 0.0080(15)
C10 0.039(2) 0.042(2) 0.052(2) -0.0003(17) -0.0097(17) 0.0105(15)
C11 0.048(2) 0.067(3) 0.040(2) -0.0023(19) -0.0113(18) 0.0201(19)
C12 0.041(2) 0.061(2) 0.044(2) 0.0004(18) -0.0004(17) 0.0146(17)
C13 0.0338(18) 0.042(2) 0.043(2) 0.0057(16) -0.0038(16) 0.0064(15)
C14 0.050(2) 0.062(3) 0.047(2) -0.0001(19) -0.0097(18) 0.0098(19)
C15 0.058(3) 0.087(3) 0.084(3) 0.021(3) -0.008(2) 0.018(2)
C16 0.064(3) 0.075(3) 0.053(3) 0.016(2) -0.004(2) 0.008(2)
C17 0.084(4) 0.113(5) 0.104(5) -0.022(4) 0.008(3) 0.025(3)
C18 0.041(2) 0.058(2) 0.063(3) 0.011(2) -0.0190(19) 0.0088(18)
C19 0.086(3) 0.061(3) 0.080(3) 0.002(2) -0.030(3) 0.015(2)
C20 0.037(2) 0.069(3) 0.073(3) 0.016(2) -0.008(2) 0.0005(19)
C21 0.047(3) 0.106(4) 0.082(4) 0.003(3) 0.001(2) 0.024(2)
C22 0.0313(19) 0.080(3) 0.045(2) 0.005(2) -0.0049(17) -0.0005(19)
C23 0.042(2) 0.081(3) 0.040(2) 0.015(2) -0.0073(18) -0.005(2)
C24 0.046(2) 0.051(2) 0.045(2) 0.0110(18) -0.0107(18) -0.0025(17)
C25 0.071(3) 0.059(3) 0.065(3) 0.018(2) -0.013(2) -0.002(2)
C26 0.099(4) 0.061(3) 0.087(4) 0.025(3) -0.026(3) -0.016(3)
C27 0.084(4) 0.098(4) 0.066(3) 0.038(3) -0.003(3) -0.017(3)
C28 0.057(3) 0.096(4) 0.052(3) 0.025(3) 0.000(2) -0.009(2)
C29 0.0261(17) 0.052(2) 0.047(2) 0.0049(17) -0.0041(16) 0.0117(15)
C30 0.048(2) 0.060(3) 0.056(3) 0.003(2) -0.0010(18) 0.0219(19)
C31 0.065(3) 0.056(3) 0.062(3) -0.005(2) -0.007(2) 0.021(2)
C32 0.055(2) 0.046(2) 0.079(3) 0.008(2) -0.010(2) 0.0077(19)
C33 0.0357(19) 0.052(2) 0.062(3) 0.0145(19) -0.0162(18) 0.0055(17)
C34 0.046(2) 0.049(2) 0.060(3) 0.0162(19) -0.0065(19) 0.0012(17)
C35 0.043(2) 0.066(3) 0.067(3) 0.015(2) 0.002(2) 0.0112(19)
C36 0.035(2) 0.058(3) 0.081(3) 0.029(2) -0.006(2) 0.0012(17)
C37 0.061(3) 0.053(3) 0.077(3) 0.010(2) -0.007(2) 0.007(2)
C38 0.074(3) 0.055(3) 0.133(5) 0.021(3) -0.003(3) 0.006(2)
C39 0.087(4) 0.073(4) 0.144(6) 0.051(4) 0.012(4) 0.025(3)
C40 0.088(4) 0.116(5) 0.106(5) 0.068(4) -0.004(3) 0.027(4)
C41 0.045(2) 0.048(2) 0.074(3) 0.017(2) -0.011(2) 0.0069(17)
C42 0.047(2) 0.043(2) 0.055(2) 0.0130(18) -0.0107(18) 0.0097(16)
C43 0.063(3) 0.045(2) 0.049(2) 0.0155(18) -0.0057(19) 0.0071(18)
C44 0.068(3) 0.060(3) 0.068(3) 0.014(2) 0.007(2) 0.021(2)
C45 0.105(4) 0.066(3) 0.066(3) 0.009(3) 0.009(3) 0.026(3)
C46 0.118(5) 0.069(3) 0.059(3) 0.006(2) -0.014(3) 0.013(3)
C47 0.088(3) 0.053(3) 0.070(3) 0.012(2) -0.019(3) -0.005(2)
C48 0.058(3) 0.045(2) 0.056(3) 0.0124(19) -0.011(2) 0.0028(19)
C49 0.054(3) 0.061(3) 0.077(3) 0.029(2) -0.020(2) 0.002(2)
C50 0.046(2) 0.057(2) 0.066(3) 0.023(2) -0.009(2) 0.0093(18)
C51 0.053(3) 0.075(3) 0.095(4) 0.031(3) 0.003(3) 0.019(2)
C52 0.076(4) 0.096(4) 0.096(4) 0.017(3) 0.011(3) 0.043(3)
C53 0.100(4) 0.097(4) 0.073(4) -0.008(3) 0.000(3) 0.044(3)
C54 0.073(3) 0.074(3) 0.072(3) -0.004(2) -0.015(3) 0.023(2)
C55 0.052(2) 0.042(2) 0.059(3) 0.0109(18) -0.0059(19) 0.0120(17)

loop_
_atom_type_symbol
_atom_type_description
_atom_type_scat_dispersion_real
_atom_type_scat_dispersion_imag
_atom_type_scat_source
C C 0.0033 0.0016 'International Tables Vol C Tables 4.2.6.8 and 6.1.1.4'
H H 0.0000 0.0000 'International Tables Vol C Tables 4.2.6.8 and 6.1.1.4'
N N 0.0061 0.0033 'International Tables Vol C Tables 4.2.6.8 and 6.1.1.4'
O O 0.0106 0.0060 'International Tables Vol C Tables 4.2.6.8 and 6.1.1.4'

loop_
_geom_angle_atom_site_label_1
_geom_angle_atom_site_label_2
_geom_angle_atom_site_label_3
_geom_angle
C8 O1 C7 118.3(3)
C5 N1 C14 121.9(3)
C5 N1 C16 121.6(3)
C14 N1 C16 116.4(3)
C10 N2 C20 120.7(3)
C10 N2 C18 120.7(3)
C20 N2 C18 117.6(3)
C22 N3 C29 124.5(3)
C22 N3 C1 113.6(3)
C29 N3 C1 121.8(3)
C29 N4 C33 117.6(3)
C35 N5 C34 111.0(3)
C35 N5 C41 112.5(3)
C34 N5 C41 109.1(3)
C36 N6 C40 115.9(5)
C13 C1 C2 110.7(3)
C13 C1 N3 111.3(3)
C2 C1 N3 112.7(3)
C13 C1 C24 112.0(3)
C2 C1 C24 110.5(3)
N3 C1 C24 99.2(3)
C7 C2 C3 116.1(3)
C7 C2 C1 122.4(3)
C3 C2 C1 121.5(3)
C4 C3 C2 122.8(3)
C4 C3 H3 118.6
C2 C3 H3 118.6
C3 C4 C5 121.1(3)
C3 C4 H4 119.5
C5 C4 H4 119.5
N1 C5 C4 121.9(3)
N1 C5 C6 121.5(3)
C4 C5 C6 116.6(3)
C7 C6 C5 120.2(3)
C7 C6 H6 119.9
C5 C6 H6 119.9
C2 C7 O1 122.9(3)
C2 C7 C6 123.2(3)
O1 C7 C6 113.9(3)
O1 C8 C13 123.0(3)
O1 C8 C9 114.6(3)
C13 C8 C9 122.3(3)
C10 C9 C8 120.9(3)
C10 C9 H9 119.5
C8 C9 H9 119.5
N2 C10 C9 121.8(3)
N2 C10 C11 121.0(3)
C9 C10 C11 117.2(3)
C12 C11 C10 120.1(3)
C12 C11 H11 120.0
C10 C11 H11 120.0
C11 C12 C13 123.2(4)
C11 C12 H12 118.4
C13 C12 H12 118.4
C8 C13 C12 116.2(3)
C8 C13 C1 122.4(3)
C12 C13 C1 121.4(3)
N1 C14 C15 113.3(3)
N1 C14 H14A 108.9
C15 C14 H14A 108.9
N1 C14 H14B 108.9
C15 C14 H14B 108.9
H14A C14 H14B 107.7
C14 C15 H15A 109.5
C14 C15 H15B 109.5
H15A C15 H15B 109.5
C14 C15 H15C 109.5
H15A C15 H15C 109.5
H15B C15 H15C 109.5
N1 C16 C17 113.1(4)
N1 C16 H16A 109.0
C17 C16 H16A 109.0
N1 C16 H16B 109.0
C17 C16 H16B 109.0
H16A C16 H16B 107.8
C16 C17 H17A 109.5
C16 C17 H17B 109.5
H17A C17 H17B 109.5
C16 C17 H17C 109.5
H17A C17 H17C 109.5
H17B C17 H17C 109.5
N2 C18 C19 113.4(3)
N2 C18 H18A 108.9
C19 C18 H18A 108.9
N2 C18 H18B 108.9
C19 C18 H18B 108.9
H18A C18 H18B 107.7
C18 C19 H19A 109.5
C18 C19 H19B 109.5
H19A C19 H19B 109.5
C18 C19 H19C 109.5
H19A C19 H19C 109.5
H19B C19 H19C 109.5
N2 C20 C21 112.0(4)
N2 C20 H20A 109.2
C21 C20 H20A 109.2
N2 C20 H20B 109.2
C21 C20 H20B 109.2
H20A C20 H20B 107.9
C20 C21 H21A 109.5
C20 C21 H21B 109.5
H21A C21 H21B 109.5
C20 C21 H21C 109.5
H21A C21 H21C 109.5
H21B C21 H21C 109.5
O2 C22 N3 127.5(4)
O2 C22 C23 126.8(4)
N3 C22 C23 105.7(3)
C24 C23 C28 122.3(4)
C24 C23 C22 109.4(3)
C28 C23 C22 128.3(4)
C23 C24 C25 120.9(4)
C23 C24 C1 111.8(3)
C25 C24 C1 127.3(4)
C24 C25 C26 116.7(5)
C24 C25 H25 121.6
C26 C25 H25 121.6
C27 C26 C25 121.8(5)
C27 C26 H26 119.1
C25 C26 H26 119.1
C28 C27 C26 120.0(5)
C28 C27 H27 120.0
C26 C27 H27 120.0
C27 C28 C23 118.2(5)
C27 C28 H28 120.9
C23 C28 H28 120.9
N4 C29 C30 124.1(4)
N4 C29 N3 114.2(3)
C30 C29 N3 121.7(3)
C31 C30 C29 117.3(4)
C31 C30 H30 121.4
C29 C30 H30 121.4
C32 C31 C30 119.9(4)
C32 C31 H31 120.0
C30 C31 H31 120.0
C31 C32 C33 119.5(4)
C31 C32 H32 120.3
C33 C32 H32 120.3
N4 C33 C32 121.6(4)
N4 C33 C34 116.9(3)
C32 C33 C34 121.4(4)
N5 C34 C33 112.3(3)
N5 C34 H34A 109.1
C33 C34 H34A 109.1
N5 C34 H34B 109.1
C33 C34 H34B 109.1
H34A C34 H34B 107.9
N5 C35 C36 111.8(3)
N5 C35 H35A 109.2
C36 C35 H35A 109.2
N5 C35 H35B 109.2
C36 C35 H35B 109.2
H35A C35 H35B 107.9
N6 C36 C37 123.2(4)
N6 C36 C35 117.2(4)
C37 C36 C35 119.6(4)
C38 C37 C36 118.8(5)
C38 C37 H37 120.6
C36 C37 H37 120.6
C39 C38 C37 120.1(6)
C39 C38 H38 119.9
C37 C38 H38 119.9
C38 C39 C40 118.7(5)
C38 C39 H39 120.6
C40 C39 H39 120.6
N6 C40 C39 123.2(5)
N6 C40 H40 118.4
C39 C40 H40 118.4
N5 C41 C42 114.6(3)
N5 C41 H41A 108.6
C42 C41 H41A 108.6
N5 C41 H41B 108.6
C42 C41 H41B 108.6
H41A C41 H41B 107.6
C43 C42 C55 119.6(3)
C43 C42 C41 118.6(4)
C55 C42 C41 121.7(3)
C42 C43 C44 123.0(4)
C42 C43 C48 119.8(4)
C44 C43 C48 117.2(4)
C45 C44 C43 121.3(5)
C45 C44 H44 119.4
C43 C44 H44 119.4
C44 C45 C46 121.2(5)
C44 C45 H45 119.4
C46 C45 H45 119.4
C47 C46 C45 120.1(5)
C47 C46 H46 119.9
C45 C46 H46 119.9
C46 C47 C48 121.3(5)
C46 C47 H47 119.4
C48 C47 H47 119.4
C49 C48 C47 122.0(4)
C49 C48 C43 118.9(4)
C47 C48 C43 119.0(4)
C50 C49 C48 122.7(4)
C50 C49 H49 118.6
C48 C49 H49 118.6
C49 C50 C51 121.3(4)
C49 C50 C55 118.9(4)
C51 C50 C55 119.8(4)
C52 C51 C50 121.4(4)
C52 C51 H51 119.3
C50 C51 H51 119.3
C51 C52 C53 119.3(5)
C51 C52 H52 120.3
C53 C52 H52 120.3
C54 C53 C52 121.2(5)
C54 C53 H53 119.4
C52 C53 H53 119.4
C53 C54 C55 122.1(4)
C53 C54 H54 119.0
C55 C54 H54 119.0
C54 C55 C42 123.8(4)
C54 C55 C50 116.2(4)
C42 C55 C50 119.9(4)

loop_
_geom_bond_atom_site_label_1
_geom_bond_atom_site_label_2
_geom_bond_distance
O1 C8 1.377(4)
O1 C7 1.387(4)
O2 C22 1.213(5)
N1 C5 1.369(5)
N1 C14 1.458(5)
N1 C16 1.471(5)
N2 C10 1.383(4)
N2 C20 1.450(5)
N2 C18 1.472(5)
N3 C22 1.383(5)
N3 C29 1.421(5)
N3 C1 1.514(4)
N4 C29 1.334(4)
N4 C33 1.351(5)
N5 C35 1.455(5)
N5 C34 1.467(4)
N5 C41 1.472(5)
N6 C36 1.348(5)
N6 C40 1.364(7)
C1 C13 1.503(4)
C1 C2 1.511(5)
C1 C24 1.524(5)
C2 C7 1.372(5)
C2 C3 1.389(5)
C3 C4 1.372(5)
C3 H3 0.9400
C4 C5 1.407(5)
C4 H4 0.9400
C5 C6 1.408(5)
C6 C7 1.390(5)
C6 H6 0.9400
C8 C13 1.380(5)
C8 C9 1.390(4)
C9 C10 1.384(5)
C9 H9 0.9400
C10 C11 1.416(5)
C11 C12 1.372(5)
C11 H11 0.9400
C12 C13 1.385(5)
C12 H12 0.9400
C14 C15 1.506(6)
C14 H14A 0.9800
C14 H14B 0.9800
C15 H15A 0.9700
C15 H15B 0.9700
C15 H15C 0.9700
C16 C17 1.481(7)
C16 H16A 0.9800
C16 H16B 0.9800
C17 H17A 0.9700
C17 H17B 0.9700
C17 H17C 0.9700
C18 C19 1.507(6)
C18 H18A 0.9800
C18 H18B 0.9800
C19 H19A 0.9700
C19 H19B 0.9700
C19 H19C 0.9700
C20 C21 1.503(6)
C20 H20A 0.9800
C20 H20B 0.9800
C21 H21A 0.9700
C21 H21B 0.9700
C21 H21C 0.9700
C22 C23 1.485(6)
C23 C24 1.366(5)
C23 C28 1.384(6)
C24 C25 1.379(6)
C25 C26 1.406(6)
C25 H25 0.9400
C26 C27 1.391(7)
C26 H26 0.9400
C27 C28 1.364(7)
C27 H27 0.9400
C28 H28 0.9400
C29 C30 1.391(5)
C30 C31 1.376(6)
C30 H30 0.9400
C31 C32 1.370(6)
C31 H31 0.9400
C32 C33 1.388(6)
C32 H32 0.9400
C33 C34 1.496(5)
C34 H34A 0.9800
C34 H34B 0.9800
C35 C36 1.517(6)
C35 H35A 0.9800
C35 H35B 0.9800
C36 C37 1.371(6)
C37 C38 1.362(6)
C37 H37 0.9400
C38 C39 1.353(8)
C38 H38 0.9400
C39 C40 1.369(8)
C39 H39 0.9400
C40 H40 0.9400
C41 C42 1.522(5)
C41 H41A 0.9800
C41 H41B 0.9800
C42 C43 1.410(5)
C42 C55 1.420(5)
C43 C44 1.428(6)
C43 C48 1.436(5)
C44 C45 1.346(6)
C44 H44 0.9400
C45 C46 1.411(7)
C45 H45 0.9400
C46 C47 1.336(7)
C46 H46 0.9400
C47 C48 1.426(6)
C47 H47 0.9400
C48 C49 1.383(6)
C49 C50 1.383(6)
C49 H49 0.9400
C50 C51 1.425(6)
C50 C55 1.428(5)
C51 C52 1.344(7)
C51 H51 0.9400
C52 C53 1.400(7)
C52 H52 0.9400
C53 C54 1.358(7)
C53 H53 0.9400
C54 C55 1.418(6)
C54 H54 0.9400

loop_
_geom_torsion_atom_site_label_1
_geom_torsion_atom_site_label_2
_geom_torsion_atom_site_label_3
_geom_torsion_atom_site_label_4
_geom_torsion
C22 N3 C1 C13 -122.8(3)
C29 N3 C1 C13 53.4(4)
C22 N3 C1 C2 112.2(3)
C29 N3 C1 C2 -71.6(4)
C22 N3 C1 C24 -4.7(4)
C29 N3 C1 C24 171.5(3)
C13 C1 C2 C7 -3.0(5)
N3 C1 C2 C7 122.4(3)
C24 C1 C2 C7 -127.7(4)
C13 C1 C2 C3 176.0(3)
N3 C1 C2 C3 -58.7(4)
C24 C1 C2 C3 51.3(4)
C7 C2 C3 C4 0.5(6)
C1 C2 C3 C4 -178.5(4)
C2 C3 C4 C5 -0.6(6)
C14 N1 C5 C4 -9.3(6)
C16 N1 C5 C4 166.4(4)
C14 N1 C5 C6 170.2(3)
C16 N1 C5 C6 -14.1(6)
C3 C4 C5 N1 179.6(4)
C3 C4 C5 C6 0.1(6)
N1 C5 C6 C7 -179.0(3)
C4 C5 C6 C7 0.5(5)
C3 C2 C7 O1 -178.8(3)
C1 C2 C7 O1 0.2(5)
C3 C2 C7 C6 0.1(5)
C1 C2 C7 C6 179.1(3)
C8 O1 C7 C2 4.5(5)
C8 O1 C7 C6 -174.5(3)
C5 C6 C7 C2 -0.6(6)
C5 C6 C7 O1 178.4(3)
C7 O1 C8 C13 -6.1(5)
C7 O1 C8 C9 174.5(3)
O1 C8 C9 C10 178.3(3)
C13 C8 C9 C10 -1.1(5)
C20 N2 C10 C9 5.3(5)
C18 N2 C10 C9 173.7(3)
C20 N2 C10 C11 -176.7(4)
C18 N2 C10 C11 -8.3(5)
C8 C9 C10 N2 177.1(3)
C8 C9 C10 C11 -0.9(5)
N2 C10 C11 C12 -175.8(4)
C9 C10 C11 C12 2.3(5)
C10 C11 C12 C13 -1.7(6)
O1 C8 C13 C12 -177.6(3)
C9 C8 C13 C12 1.7(5)
O1 C8 C13 C1 3.1(5)
C9 C8 C13 C1 -177.6(3)
C11 C12 C13 C8 -0.3(5)
C11 C12 C13 C1 179.0(3)
C2 C1 C13 C8 1.5(5)
N3 C1 C13 C8 -124.7(3)
C24 C1 C13 C8 125.2(4)
C2 C1 C13 C12 -177.8(3)
N3 C1 C13 C12 56.1(4)
C24 C1 C13 C12 -54.0(4)
C5 N1 C14 C15 94.1(5)
C16 N1 C14 C15 -81.8(5)
C5 N1 C16 C17 93.8(5)
C14 N1 C16 C17 -90.3(5)
C10 N2 C18 C19 -78.9(5)
C20 N2 C18 C19 89.8(4)
C10 N2 C20 C21 -84.4(4)
C18 N2 C20 C21 106.9(4)
C29 N3 C22 O2 6.9(6)
C1 N3 C22 O2 -177.1(4)
C29 N3 C22 C23 -173.0(3)
C1 N3 C22 C23 3.0(4)
O2 C22 C23 C24 -179.7(4)
N3 C22 C23 C24 0.2(4)
O2 C22 C23 C28 -0.1(6)
N3 C22 C23 C28 179.8(4)
C28 C23 C24 C25 -1.8(6)
C22 C23 C24 C25 177.9(3)
C28 C23 C24 C1 177.0(3)
C22 C23 C24 C1 -3.3(4)
C13 C1 C24 C23 122.3(3)
C2 C1 C24 C23 -113.8(3)
N3 C1 C24 C23 4.7(4)
C13 C1 C24 C25 -59.0(5)
C2 C1 C24 C25 64.9(5)
N3 C1 C24 C25 -176.6(3)
C23 C24 C25 C26 1.0(6)
C1 C24 C25 C26 -177.6(4)
C24 C25 C26 C27 0.5(6)
C25 C26 C27 C28 -1.4(7)
C26 C27 C28 C23 0.6(7)
C24 C23 C28 C27 0.9(6)
C22 C23 C28 C27 -178.7(4)
C33 N4 C29 C30 0.2(5)
C33 N4 C29 N3 -177.5(3)
C22 N3 C29 N4 -165.6(3)
C1 N3 C29 N4 18.6(4)
C22 N3 C29 C30 16.6(5)
C1 N3 C29 C30 -159.1(3)
N4 C29 C30 C31 -1.3(5)
N3 C29 C30 C31 176.2(3)
C29 C30 C31 C32 1.3(6)
C30 C31 C32 C33 -0.2(6)
C29 N4 C33 C32 1.0(5)
C29 N4 C33 C34 -177.8(3)
C31 C32 C33 N4 -1.0(6)
C31 C32 C33 C34 177.8(4)
C35 N5 C34 C33 -159.2(3)
C41 N5 C34 C33 76.3(4)
N4 C33 C34 N5 -116.6(3)
C32 C33 C34 N5 64.6(5)
C34 N5 C35 C36 70.0(4)
C41 N5 C35 C36 -167.4(3)
C40 N6 C36 C37 1.1(6)
C40 N6 C36 C35 179.5(4)
N5 C35 C36 N6 -126.8(4)
N5 C35 C36 C37 51.6(5)
N6 C36 C37 C38 -2.1(7)
C35 C36 C37 C38 179.6(4)
C36 C37 C38 C39 2.6(7)
C37 C38 C39 C40 -2.3(8)
C36 N6 C40 C39 -0.7(8)
C38 C39 C40 N6 1.3(9)
C35 N5 C41 C42 62.3(5)
C34 N5 C41 C42 -174.1(3)
N5 C41 C42 C43 71.4(5)
N5 C41 C42 C55 -113.2(4)
C55 C42 C43 C44 -179.3(4)
C41 C42 C43 C44 -3.7(5)
C55 C42 C43 C48 -1.6(5)
C41 C42 C43 C48 174.0(3)
C42 C43 C44 C45 179.1(4)
C48 C43 C44 C45 1.3(6)
C43 C44 C45 C46 -1.4(7)
C44 C45 C46 C47 0.4(8)
C45 C46 C47 C48 0.6(7)
C46 C47 C48 C49 -177.6(4)
C46 C47 C48 C43 -0.5(6)
C42 C43 C48 C49 -1.1(5)
C44 C43 C48 C49 176.7(4)
C42 C43 C48 C47 -178.2(4)
C44 C43 C48 C47 -0.4(5)
C47 C48 C49 C50 179.2(4)
C43 C48 C49 C50 2.2(6)
C48 C49 C50 C51 179.9(4)
C48 C49 C50 C55 -0.5(6)
C49 C50 C51 C52 -179.8(5)
C55 C50 C51 C52 0.7(7)
C50 C51 C52 C53 0.8(8)
C51 C52 C53 C54 -1.3(9)
C52 C53 C54 C55 0.1(8)
C53 C54 C55 C42 -177.6(5)
C53 C54 C55 C50 1.4(7)
C43 C42 C55 C54 -177.8(4)
C41 C42 C55 C54 6.8(6)
C43 C42 C55 C50 3.2(5)
C41 C42 C55 C50 -172.2(3)
C49 C50 C55 C54 178.7(4)
C51 C50 C55 C54 -1.8(6)
C49 C50 C55 C42 -2.2(6)
C51 C50 C55 C42 177.3(4)

loop_
_platon_squeeze_void_nr
_platon_squeeze_void_average_x
_platon_squeeze_void_average_y
_platon_squeeze_void_average_z
_platon_squeeze_void_volume
_platon_squeeze_void_count_electrons
_platon_squeeze_void_content
1 0.500 0.500 0.500 201 9 ' '
